data_7003886
loop_
_publ_author_name
'Robert, Dominique'
'Kondracka, Ma\/lgorzata'
'Okuda, Jun'

_publ_section_title
;
 Cationic rare-earth metal bis(tetrahydridoborato) complexes: direct
 synthesis, structure and ring-opening polymerisation activity toward
 cyclic esters
;
_journal_issue 20
_journal_name_full 'Dalton Transactions'
_journal_page_first 2667
_journal_page_last 2669
_journal_paper_doi 10.1039/b801030g
_journal_year 2008
_chemical_formula_moiety 'C20 H48 B2 O5 Sm, C24 H20 B'
_chemical_formula_sum 'C44 H68 B3 O5 Sm'
_chemical_formula_weight 859.76
_space_group_IT_number 14
_symmetry_cell_setting monoclinic
_symmetry_space_group_name_Hall '-P 2ybc'
_symmetry_space_group_name_H-M 'P 1 21/c 1'
_atom_sites_solution_hydrogens geom
_atom_sites_solution_primary direct
_atom_sites_solution_secondary difmap
_audit_creation_method SHELXL-97
_cell_angle_alpha 90.00
_cell_angle_beta 90.071(9)
_cell_angle_gamma 90.00
_cell_formula_units_Z 4
_cell_length_a 13.070(6)
_cell_length_b 13.534(6)
_cell_length_c 24.936(11)
_cell_measurement_reflns_used 976
_cell_measurement_temperature 130(2)
_cell_measurement_theta_max 22.44
_cell_measurement_theta_min 3.12
_cell_volume 4411(3)
_computing_cell_refinement 'Bruker SMART'
_computing_data_collection 'Bruker SMART'
_computing_data_reduction 'Bruker SAINT'
_computing_molecular_graphics 'Bruker SHELXT'
_computing_publication_material 'Bruker SHELXT'
_computing_structure_refinement 'SHELXL-97 (Sheldrick, 1997)'
_computing_structure_solution 'SHELXS-97 (Sheldrick, 1990)'
_diffrn_ambient_temperature 130(2)
_diffrn_measured_fraction_theta_full 0.991
_diffrn_measured_fraction_theta_max 0.903
_diffrn_measurement_device_type 'CCD area detector'
_diffrn_measurement_method 'phi and omega scans'
_diffrn_radiation_monochromator graphite
_diffrn_radiation_source 'fine-focus sealed tube'
_diffrn_radiation_type MoK\a
_diffrn_radiation_wavelength 0.71073
_diffrn_reflns_av_R_equivalents 0.0843
_diffrn_reflns_av_sigmaI/netI 0.0843
_diffrn_reflns_limit_h_max 18
_diffrn_reflns_limit_h_min -18
_diffrn_reflns_limit_k_max 17
_diffrn_reflns_limit_k_min -16
_diffrn_reflns_limit_l_max 33
_diffrn_reflns_limit_l_min -33
_diffrn_reflns_number 54897
_diffrn_reflns_theta_full 28.00
_diffrn_reflns_theta_max 29.40
_diffrn_reflns_theta_min 0.82
_exptl_absorpt_coefficient_mu 1.372
_exptl_absorpt_correction_T_max 0.8103
_exptl_absorpt_correction_T_min 0.6836
_exptl_absorpt_correction_type multi-scan
_exptl_absorpt_process_details Platon
_exptl_crystal_colour colourless
_exptl_crystal_density_diffrn 1.295
_exptl_crystal_density_method 'not measured'
_exptl_crystal_description block
_exptl_crystal_F_000 1796
_exptl_crystal_size_max 0.30
_exptl_crystal_size_mid 0.19
_exptl_crystal_size_min 0.16
_refine_diff_density_max 1.448
_refine_diff_density_min -2.868
_refine_diff_density_rms 0.114
_refine_ls_extinction_method none
_refine_ls_goodness_of_fit_ref 1.007
_refine_ls_hydrogen_treatment mixed
_refine_ls_matrix_type full
_refine_ls_number_parameters 503
_refine_ls_number_reflns 11001
_refine_ls_number_restraints 10
_refine_ls_restrained_S_all 1.008
_refine_ls_R_factor_all 0.0638
_refine_ls_R_factor_gt 0.0464
_refine_ls_shift/su_max 0.001
_refine_ls_shift/su_mean 0.000
_refine_ls_structure_factor_coef Fsqd
_refine_ls_weighting_details 'calc w=1/[\s^2^(Fo^2^)+(0.0300P)^2^+0.0000P] where P=(Fo^2^+2Fc^2^)/3'
_refine_ls_weighting_scheme calc
_refine_ls_wR_factor_gt 0.0855
_refine_ls_wR_factor_ref 0.0884
_reflns_number_gt 7937
_reflns_number_total 11001
_reflns_threshold_expression >2sigma(I)
_cod_data_source_file b801030g.txt
_cod_data_source_block dr1460
_cod_original_sg_symbol_Hall -P2ybc
_cod_original_sg_symbol_H-M P21/c
_cod_database_code 7003886

loop_
_symmetry_equiv_pos_as_xyz
'x, y, z'
'-x, y+1/2, -z+1/2'
'-x, -y, -z'
'x, -y-1/2, z-1/2'

loop_
_atom_site_label
_atom_site_type_symbol
_atom_site_fract_x
_atom_site_fract_y
_atom_site_fract_z
_atom_site_U_iso_or_equiv
_atom_site_adp_type
_atom_site_occupancy
_atom_site_symmetry_multiplicity
_atom_site_calc_flag
_atom_site_refinement_flags
_atom_site_disorder_assembly
_atom_site_disorder_group
Sm Sm 0.797727(17) 0.821827(15) 0.75154(3) 0.02155(6) Uani 1 1 d . . .
B1 B 0.8186(3) 1.0193(3) 0.7553(4) 0.0168(12) Uani 1 1 d D . .
H1A H 0.814(3) 1.1042(13) 0.756(2) 0.020 Uiso 1 1 d D . .
H1B H 0.842(3) 0.987(3) 0.7958(11) 0.020 Uiso 1 1 d D . .
H1C H 0.862(3) 0.981(3) 0.7198(13) 0.020 Uiso 1 1 d D . .
H1D H 0.7378(16) 0.987(3) 0.7591(18) 0.020 Uiso 1 1 d D . .
B2 B 0.7729(3) 0.6218(4) 0.7482(5) 0.0340(14) Uani 1 1 d D . .
H1E H 0.851(2) 0.647(3) 0.7321(18) 0.041 Uiso 1 1 d D . .
H1F H 0.753(3) 0.5377(16) 0.740(2) 0.041 Uiso 1 1 d D . .
H1G H 0.762(4) 0.659(4) 0.7915(11) 0.041 Uiso 1 1 d D . .
H1H H 0.724(3) 0.668(3) 0.7162(15) 0.041 Uiso 1 1 d D . .
B3 B 0.3110(4) 0.7636(5) 1.0065(3) 0.0179(14) Uani 1 1 d . . .
O1 O 0.6137(2) 0.8384(2) 0.7502(3) 0.0294(8) Uani 1 1 d . . .
O2 O 0.7322(3) 0.8291(3) 0.84406(18) 0.0221(10) Uani 1 1 d . . .
O3 O 0.9344(3) 0.7954(3) 0.81623(17) 0.0277(11) Uani 1 1 d . . .
O4 O 0.9579(3) 0.8086(3) 0.70196(18) 0.0293(11) Uani 1 1 d . . .
O5 O 0.7606(3) 0.8473(3) 0.65628(19) 0.0274(11) Uani 1 1 d . . .
C1 C 0.5587(4) 0.9229(4) 0.7250(2) 0.0346(15) Uani 1 1 d . . .
H1I H 0.5666 0.9838 0.7467 0.042 Uiso 1 1 calc R . .
H1J H 0.5842 0.9355 0.6883 0.042 Uiso 1 1 calc R . .
C2 C 0.4506(4) 0.8900(5) 0.7240(3) 0.0409(17) Uani 1 1 d . . .
H2A H 0.4348 0.8540 0.6905 0.049 Uiso 1 1 calc R . .
H2B H 0.4033 0.9467 0.7276 0.049 Uiso 1 1 calc R . .
C3 C 0.4437(4) 0.8215(5) 0.7726(3) 0.0448(17) Uani 1 1 d . . .
H3A H 0.4353 0.8601 0.8061 0.054 Uiso 1 1 calc R . .
H3B H 0.3853 0.7754 0.7690 0.054 Uiso 1 1 calc R . .
C4 C 0.5436(4) 0.7661(4) 0.7730(2) 0.0372(15) Uani 1 1 d . . .
H4A H 0.5640 0.7476 0.8099 0.045 Uiso 1 1 calc R . .
H4B H 0.5398 0.7058 0.7506 0.045 Uiso 1 1 calc R . .
C5 C 0.6806(4) 0.9174(4) 0.8674(2) 0.0330(14) Uani 1 1 d . . .
H5A H 0.6243 0.9405 0.8440 0.040 Uiso 1 1 calc R . .
H5B H 0.7298 0.9722 0.8727 0.040 Uiso 1 1 calc R . .
C6 C 0.6402(6) 0.8815(6) 0.9200(3) 0.046(2) Uani 1 1 d . . .
H6A H 0.5696 0.8561 0.9160 0.056 Uiso 1 1 calc R . .
H6B H 0.6402 0.9353 0.9469 0.056 Uiso 1 1 calc R . .
C7 C 0.7120(5) 0.7999(4) 0.9367(2) 0.0366(15) Uani 1 1 d . . .
H7A H 0.6783 0.7540 0.9621 0.044 Uiso 1 1 calc R . .
H7B H 0.7744 0.8270 0.9538 0.044 Uiso 1 1 calc R . .
C8 C 0.7373(4) 0.7485(4) 0.8844(2) 0.0293(14) Uani 1 1 d . . .
H8A H 0.8065 0.7189 0.8857 0.035 Uiso 1 1 calc R . .
H8B H 0.6868 0.6960 0.8763 0.035 Uiso 1 1 calc R . .
C9 C 0.9633(4) 0.8645(4) 0.8593(2) 0.0347(14) Uani 1 1 d . . .
H9A H 0.9020 0.8942 0.8761 0.042 Uiso 1 1 calc R . .
H9B H 1.0079 0.9178 0.8455 0.042 Uiso 1 1 calc R . .
C10 C 1.0198(4) 0.7994(5) 0.8982(2) 0.0389(16) Uani 1 1 d . . .
H10A H 0.9722 0.7665 0.9233 0.047 Uiso 1 1 calc R . .
H10B H 1.0710 0.8375 0.9189 0.047 Uiso 1 1 calc R . .
C11 C 1.0715(5) 0.7245(6) 0.8611(3) 0.045(2) Uani 1 1 d . . .
H11A H 1.1345 0.7528 0.8453 0.054 Uiso 1 1 calc R . .
H11B H 1.0896 0.6637 0.8810 0.054 Uiso 1 1 calc R . .
C12 C 0.9961(5) 0.7028(5) 0.8191(3) 0.0346(17) Uani 1 1 d . . .
H12A H 0.9528 0.6457 0.8291 0.042 Uiso 1 1 calc R . .
H12B H 1.0299 0.6889 0.7845 0.042 Uiso 1 1 calc R . .
C13 C 1.0417(4) 0.8795(4) 0.7090(2) 0.0355(14) Uani 1 1 d . . .
H13A H 1.0441 0.9059 0.7460 0.043 Uiso 1 1 calc R . .
H13B H 1.0367 0.9350 0.6832 0.043 Uiso 1 1 calc R . .
C14 C 1.1317(4) 0.8145(5) 0.6973(3) 0.0452(17) Uani 1 1 d . . .
H14A H 1.1525 0.7778 0.7298 0.054 Uiso 1 1 calc R . .
H14B H 1.1904 0.8545 0.6848 0.054 Uiso 1 1 calc R . .
C15 C 1.0976(5) 0.7442(5) 0.6541(3) 0.0393(19) Uani 1 1 d . . .
H15A H 1.1127 0.7712 0.6181 0.047 Uiso 1 1 calc R . .
H15B H 1.1322 0.6795 0.6580 0.047 Uiso 1 1 calc R . .
C16 C 0.9843(6) 0.7340(6) 0.6623(3) 0.058(2) Uani 1 1 d . . .
H16A H 0.9470 0.7457 0.6283 0.069 Uiso 1 1 calc R . .
H16B H 0.9672 0.6671 0.6756 0.069 Uiso 1 1 calc R . .
C17 C 0.8034(5) 0.9243(4) 0.6197(2) 0.0380(14) Uani 1 1 d . . .
H17A H 0.8790 0.9248 0.6216 0.046 Uiso 1 1 calc R . .
H17B H 0.7778 0.9905 0.6298 0.046 Uiso 1 1 calc R . .
C18 C 0.7687(4) 0.8981(6) 0.5642(3) 0.0511(19) Uani 1 1 d . . .
H18A H 0.7574 0.9578 0.5420 0.061 Uiso 1 1 calc R . .
H18B H 0.8184 0.8542 0.5460 0.061 Uiso 1 1 calc R . .
C19 C 0.6707(5) 0.8458(6) 0.5757(3) 0.044(2) Uani 1 1 d . . .
H19A H 0.6506 0.8034 0.5451 0.052 Uiso 1 1 calc R . .
H19B H 0.6151 0.8938 0.5826 0.052 Uiso 1 1 calc R . .
C20 C 0.6914(4) 0.7839(4) 0.6249(2) 0.0344(14) Uani 1 1 d . . .
H20A H 0.6275 0.7700 0.6449 0.041 Uiso 1 1 calc R . .
H20B H 0.7246 0.7206 0.6154 0.041 Uiso 1 1 calc R . .
C21 C 0.2507(4) 0.8619(4) 0.9806(3) 0.0211(13) Uani 1 1 d . . .
C22 C 0.2680(5) 0.9055(5) 0.9316(3) 0.0271(18) Uani 1 1 d . . .
H22 H 0.3163 0.8753 0.9084 0.033 Uiso 1 1 calc R . .
C23 C 0.2181(5) 0.9930(5) 0.9133(3) 0.0304(17) Uani 1 1 d . . .
H23 H 0.2332 1.0197 0.8789 0.036 Uiso 1 1 calc R . .
C24 C 0.1470(4) 1.0384(5) 0.9467(3) 0.0408(17) Uani 1 1 d . . .
H24 H 0.1105 1.0954 0.9351 0.049 Uiso 1 1 calc R . .
C25 C 0.1304(4) 0.9980(4) 0.9978(3) 0.0362(15) Uani 1 1 d . . .
H25 H 0.0839 1.0296 1.0215 0.043 Uiso 1 1 calc R . .
C26 C 0.1807(4) 0.9124(4) 1.0144(2) 0.0304(13) Uani 1 1 d . . .
H26 H 0.1678 0.8872 1.0493 0.036 Uiso 1 1 calc R . .
C27 C 0.2346(4) 0.6764(4) 1.0304(3) 0.0244(13) Uani 1 1 d . . .
C28 C 0.1347(4) 0.6683(4) 1.0143(2) 0.0305(13) Uani 1 1 d . . .
H28 H 0.1073 0.7156 0.9900 0.037 Uiso 1 1 calc R . .
C29 C 0.0720(4) 0.5917(4) 1.0330(2) 0.0338(14) Uani 1 1 d . . .
H29 H 0.0026 0.5903 1.0217 0.041 Uiso 1 1 calc R . .
C30 C 0.1066(4) 0.5170(4) 1.0674(2) 0.0356(14) Uani 1 1 d . . .
H30 H 0.0634 0.4644 1.0785 0.043 Uiso 1 1 calc R . .
C31 C 0.2022(6) 0.5237(5) 1.0836(3) 0.0338(17) Uani 1 1 d . . .
H31 H 0.2287 0.4763 1.1080 0.041 Uiso 1 1 calc R . .
C32 C 0.2647(6) 0.5995(5) 1.0652(3) 0.032(2) Uani 1 1 d . . .
H32 H 0.3338 0.5996 1.0771 0.038 Uiso 1 1 calc R . .
C33 C 0.3785(5) 0.7002(5) 0.9617(3) 0.0238(16) Uani 1 1 d . . .
C34 C 0.3487(5) 0.6782(5) 0.9088(3) 0.0327(18) Uani 1 1 d . . .
H34 H 0.2848 0.7034 0.8967 0.039 Uiso 1 1 calc R . .
C35 C 0.4048(5) 0.6232(5) 0.8734(3) 0.0353(16) Uani 1 1 d . . .
H35 H 0.3815 0.6150 0.8376 0.042 Uiso 1 1 calc R . .
C36 C 0.4945(5) 0.5801(5) 0.8894(3) 0.0328(17) Uani 1 1 d . . .
H36 H 0.5351 0.5422 0.8654 0.039 Uiso 1 1 calc R . .
C37 C 0.5228(6) 0.5944(5) 0.9415(3) 0.0320(18) Uani 1 1 d . . .
H37 H 0.5834 0.5636 0.9542 0.038 Uiso 1 1 calc R . .
C38 C 0.4660(5) 0.6525(5) 0.9768(3) 0.0228(15) Uani 1 1 d . . .
H38 H 0.4891 0.6591 1.0127 0.027 Uiso 1 1 calc R . .
C39 C 0.3799(5) 0.8110(5) 1.0523(3) 0.0244(16) Uani 1 1 d . . .
C40 C 0.3629(5) 0.8071(5) 1.1068(3) 0.0284(16) Uani 1 1 d . . .
H40 H 0.3053 0.7710 1.1193 0.034 Uiso 1 1 calc R . .
C41 C 0.4253(5) 0.8528(4) 1.1447(3) 0.0325(16) Uani 1 1 d . . .
H41 H 0.4097 0.8486 1.1819 0.039 Uiso 1 1 calc R . .
C42 C 0.5094(5) 0.9038(5) 1.1275(3) 0.0371(19) Uani 1 1 d . . .
H42 H 0.5538 0.9340 1.1528 0.045 Uiso 1 1 calc R . .
C43 C 0.5299(6) 0.9116(6) 1.0733(3) 0.039(2) Uani 1 1 d . . .
H43 H 0.5871 0.9488 1.0613 0.046 Uiso 1 1 calc R . .
C44 C 0.4674(5) 0.8653(5) 1.0372(3) 0.0285(17) Uani 1 1 d . . .
H44 H 0.4836 0.8699 1.0001 0.034 Uiso 1 1 calc R . .

loop_
_atom_site_aniso_label
_atom_site_aniso_U_11
_atom_site_aniso_U_22
_atom_site_aniso_U_33
_atom_site_aniso_U_23
_atom_site_aniso_U_13
_atom_site_aniso_U_12
Sm 0.01575(9) 0.01838(10) 0.03051(12) 0.0003(2) -0.0031(4) -0.00096(10)
B1 0.017(2) 0.006(2) 0.028(3) -0.003(3) 0.004(3) -0.0031(16)
B2 0.019(2) 0.032(3) 0.050(4) -0.006(5) -0.017(5) -0.005(2)
B3 0.014(2) 0.011(4) 0.028(4) -0.008(3) 0.002(3) 0.000(3)
O1 0.0256(14) 0.0317(19) 0.0309(19) -0.008(3) -0.010(4) -0.0008(13)
O2 0.020(2) 0.014(2) 0.032(2) 0.0030(17) 0.0034(17) 0.0031(17)
O3 0.017(2) 0.030(3) 0.036(3) -0.003(2) -0.0040(18) 0.0012(18)
O4 0.018(2) 0.029(3) 0.041(3) -0.002(2) 0.0111(19) -0.0023(18)
O5 0.019(2) 0.035(3) 0.028(2) -0.0043(18) 0.0016(17) -0.0122(17)
C1 0.027(3) 0.033(4) 0.044(4) 0.011(3) -0.011(2) 0.006(3)
C2 0.018(3) 0.048(4) 0.056(4) 0.015(3) -0.005(3) -0.001(3)
C3 0.027(3) 0.056(4) 0.051(4) 0.017(4) 0.008(2) 0.002(3)
C4 0.024(3) 0.039(4) 0.049(4) 0.011(3) 0.003(2) 0.005(3)
C5 0.033(3) 0.025(3) 0.042(4) -0.001(3) 0.010(3) 0.010(2)
C6 0.045(4) 0.058(5) 0.036(4) -0.008(4) 0.013(3) 0.002(4)
C7 0.041(4) 0.036(4) 0.033(3) 0.004(3) 0.006(3) -0.005(3)
C8 0.027(3) 0.024(3) 0.037(4) 0.012(3) -0.001(3) -0.004(2)
C9 0.024(3) 0.036(3) 0.044(4) 0.001(3) -0.010(3) -0.009(2)
C10 0.025(3) 0.054(4) 0.037(4) 0.006(3) -0.008(3) -0.009(3)
C11 0.019(3) 0.071(5) 0.046(5) 0.016(4) 0.000(3) 0.007(3)
C12 0.017(3) 0.035(4) 0.052(4) 0.001(3) -0.003(3) 0.011(3)
C13 0.019(3) 0.048(4) 0.040(4) -0.001(3) -0.001(2) -0.002(3)
C14 0.022(3) 0.052(4) 0.062(5) 0.017(4) 0.009(3) -0.004(3)
C15 0.024(3) 0.064(5) 0.030(4) 0.011(3) 0.009(3) 0.026(3)
C16 0.045(5) 0.054(6) 0.075(6) -0.032(5) 0.023(4) -0.010(4)
C17 0.038(3) 0.048(4) 0.028(3) 0.010(3) 0.001(3) -0.014(3)
C18 0.033(3) 0.075(5) 0.046(5) 0.000(4) 0.002(3) -0.002(3)
C19 0.034(4) 0.054(5) 0.043(5) -0.011(4) -0.007(3) 0.006(3)
C20 0.026(3) 0.033(3) 0.044(4) -0.012(3) -0.003(3) -0.007(3)
C21 0.011(2) 0.012(3) 0.039(4) 0.000(3) -0.002(2) -0.003(2)
C22 0.014(4) 0.019(4) 0.048(5) 0.003(3) -0.002(3) -0.007(3)
C23 0.018(3) 0.021(4) 0.052(4) 0.012(3) -0.011(3) -0.009(3)
C24 0.033(3) 0.020(3) 0.069(5) 0.007(3) -0.022(3) 0.003(3)
C25 0.024(3) 0.029(3) 0.056(4) -0.011(3) -0.011(3) 0.003(2)
C26 0.021(3) 0.027(3) 0.043(4) -0.005(3) -0.005(2) 0.002(2)
C27 0.019(3) 0.014(3) 0.040(4) -0.004(3) -0.002(2) 0.001(2)
C28 0.021(3) 0.035(4) 0.035(4) -0.006(3) -0.002(2) -0.002(3)
C29 0.020(3) 0.032(3) 0.049(4) -0.006(3) -0.002(3) -0.012(2)
C30 0.035(3) 0.023(3) 0.049(4) -0.007(3) 0.007(3) -0.011(3)
C31 0.034(4) 0.021(3) 0.046(4) 0.005(3) 0.005(4) 0.008(3)
C32 0.026(4) 0.028(5) 0.042(5) -0.004(4) -0.003(3) 0.000(3)
C33 0.016(3) 0.018(3) 0.037(4) 0.001(3) -0.008(3) -0.007(3)
C34 0.019(3) 0.032(4) 0.047(5) -0.004(3) -0.003(3) -0.003(3)
C35 0.041(4) 0.032(4) 0.033(4) 0.006(3) -0.004(3) -0.017(3)
C36 0.021(3) 0.020(3) 0.058(5) -0.012(3) 0.012(3) -0.001(3)
C37 0.021(4) 0.024(4) 0.051(5) -0.011(3) 0.002(3) -0.001(3)
C38 0.017(3) 0.022(4) 0.029(4) -0.008(3) 0.002(2) 0.004(2)
C39 0.017(3) 0.019(3) 0.038(4) -0.003(3) -0.004(3) 0.005(3)
C40 0.025(3) 0.018(4) 0.043(4) -0.002(3) 0.002(3) 0.004(3)
C41 0.034(3) 0.022(4) 0.041(4) -0.007(3) -0.012(3) 0.008(3)
C42 0.038(4) 0.024(4) 0.049(5) -0.008(3) -0.023(3) 0.011(3)
C43 0.013(3) 0.034(4) 0.068(6) -0.015(4) -0.007(3) -0.001(3)
C44 0.020(3) 0.028(4) 0.038(4) -0.010(3) 0.001(3) 0.002(3)

loop_
_atom_type_symbol
_atom_type_description
_atom_type_scat_dispersion_real
_atom_type_scat_dispersion_imag
_atom_type_scat_source
C C 0.0033 0.0016 'International Tables Vol C Tables 4.2.6.8 and 6.1.1.4'
H H 0.0000 0.0000 'International Tables Vol C Tables 4.2.6.8 and 6.1.1.4'
B B 0.0013 0.0007 'International Tables Vol C Tables 4.2.6.8 and 6.1.1.4'
O O 0.0106 0.0060 'International Tables Vol C Tables 4.2.6.8 and 6.1.1.4'
Sm Sm -0.1638 3.4418 'International Tables Vol C Tables 4.2.6.8 and 6.1.1.4'

loop_
_geom_angle_atom_site_label_1
_geom_angle_atom_site_label_2
_geom_angle_atom_site_label_3
_geom_angle
_geom_angle_site_symmetry_1
_geom_angle_site_symmetry_3
_geom_angle_publ_flag
O1 Sm O3 138.9(2) . . ?
O1 Sm O4 148.8(3) . . ?
O3 Sm O4 72.25(15) . . ?
O1 Sm O5 77.2(2) . . ?
O3 Sm O5 143.96(14) . . ?
O4 Sm O5 71.79(15) . . ?
O1 Sm O2 70.2(2) . . ?
O3 Sm O2 68.94(14) . . ?
O4 Sm O2 140.99(14) . . ?
O5 Sm O2 146.54(11) . . ?
O1 Sm B1 90.55(11) . . ?
O3 Sm B1 92.81(18) . . ?
O4 Sm B1 90.17(16) . . ?
O5 Sm B1 85.0(2) . . ?
O2 Sm B1 87.9(2) . . ?
O1 Sm B2 88.45(12) . . ?
O3 Sm B2 87.8(2) . . ?
O4 Sm B2 90.80(19) . . ?
O5 Sm B2 95.0(3) . . ?
O2 Sm B2 91.5(3) . . ?
B1 Sm B2 178.97(16) . . ?
O1 Sm H1B 98.6(9) . . ?
O3 Sm H1B 71.1(6) . . ?
O4 Sm H1B 95.1(10) . . ?
O5 Sm H1B 109.9(5) . . ?
O2 Sm H1B 68.9(8) . . ?
B1 Sm H1B 25.0(4) . . ?
B2 Sm H1B 155.1(5) . . ?
O1 Sm H1C 104.8(8) . . ?
O3 Sm H1C 95.3(10) . . ?
O4 Sm H1C 66.8(6) . . ?
O5 Sm H1C 68.2(8) . . ?
O2 Sm H1C 112.8(5) . . ?
B1 Sm H1C 25.8(4) . . ?
B2 Sm H1C 155.0(5) . . ?
H1B Sm H1C 44.9(8) . . ?
O1 Sm H1D 65.6(5) . . ?
O3 Sm H1D 109.1(9) . . ?
O4 Sm H1D 113.1(6) . . ?
O5 Sm H1D 83.1(11) . . ?
O2 Sm H1D 76.9(10) . . ?
B1 Sm H1D 25.2(4) . . ?
B2 Sm H1D 153.8(5) . . ?
H1B Sm H1D 38.6(10) . . ?
H1C Sm H1D 46.2(7) . . ?
O1 Sm H1E 111.1(6) . . ?
O3 Sm H1E 77.7(10) . . ?
O4 Sm H1E 66.1(5) . . ?
O5 Sm H1E 90.0(11) . . ?
O2 Sm H1E 108.4(9) . . ?
B1 Sm H1E 156.1(5) . . ?
B2 Sm H1E 24.9(4) . . ?
H1B Sm H1E 147.5(12) . . ?
H1C Sm H1E 132.3(7) . . ?
H1D Sm H1E 172.8(14) . . ?
O1 Sm H1G 84.3(11) . . ?
O3 Sm H1G 74.8(10) . . ?
O4 Sm H1G 107.5(9) . . ?
O5 Sm H1G 118.8(6) . . ?
O2 Sm H1G 65.9(6) . . ?
B1 Sm H1G 153.5(5) . . ?
B2 Sm H1G 26.1(4) . . ?
H1B Sm H1G 130.5(8) . . ?
H1C Sm H1G 169.9(14) . . ?
H1D Sm H1G 138.4(11) . . ?
H1E Sm H1G 44.6(10) . . ?
O1 Sm H1H 71.5(10) . . ?
O3 Sm H1H 113.7(5) . . ?
O4 Sm H1H 95.4(11) . . ?
O5 Sm H1H 72.2(7) . . ?
O2 Sm H1H 103.4(10) . . ?
B1 Sm H1H 153.4(5) . . ?
B2 Sm H1H 26.1(4) . . ?
H1B Sm H1H 169.4(14) . . ?
H1C Sm H1H 140.0(11) . . ?
H1D Sm H1H 134.1(10) . . ?
H1E Sm H1H 40.7(11) . . ?
H1G Sm H1H 46.6(8) . . ?
Sm B1 H1A 171.3(17) . . ?
Sm B1 H1B 71(2) . . ?
H1A B1 H1B 112(3) . . ?
Sm B1 H1C 65(2) . . ?
H1A B1 H1C 118(3) . . ?
H1B B1 H1C 112(3) . . ?
Sm B1 H1D 62.2(18) . . ?
H1A B1 H1D 109(3) . . ?
H1B B1 H1D 92(3) . . ?
H1C B1 H1D 110(3) . . ?
Sm B2 H1E 67(2) . . ?
Sm B2 H1F 170(3) . . ?
H1E B2 H1F 115(3) . . ?
Sm B2 H1G 65(3) . . ?
H1E B2 H1G 107(4) . . ?
H1F B2 H1G 122(4) . . ?
Sm B2 H1H 65(2) . . ?
H1E B2 H1H 95(3) . . ?
H1F B2 H1H 106(4) . . ?
H1G B2 H1H 109(3) . . ?
C39 B3 C27 111.8(6) . . ?
C39 B3 C33 113.0(4) . . ?
C27 B3 C33 101.3(4) . . ?
C39 B3 C21 102.8(4) . . ?
C27 B3 C21 114.9(4) . . ?
C33 B3 C21 113.6(6) . . ?
C4 O1 C1 112.2(4) . . ?
C4 O1 Sm 124.0(3) . . ?
C1 O1 Sm 123.8(3) . . ?
C8 O2 C5 110.1(4) . . ?
C8 O2 Sm 126.2(3) . . ?
C5 O2 Sm 123.8(3) . . ?
C9 O3 C12 111.1(4) . . ?
C9 O3 Sm 125.2(3) . . ?
C12 O3 Sm 123.5(3) . . ?
C16 O4 C13 110.9(5) . . ?
C16 O4 Sm 126.9(4) . . ?
C13 O4 Sm 122.2(3) . . ?
C20 O5 C17 108.2(5) . . ?
C20 O5 Sm 123.6(4) . . ?
C17 O5 Sm 128.1(3) . . ?
C2 C1 O1 103.6(4) . . ?
C2 C1 H1I 111.0 . . ?
O1 C1 H1I 111.0 . . ?
C2 C1 H1J 111.0 . . ?
O1 C1 H1J 111.0 . . ?
H1I C1 H1J 109.0 . . ?
C1 C2 C3 103.1(5) . . ?
C1 C2 H2A 111.2 . . ?
C3 C2 H2A 111.2 . . ?
C1 C2 H2B 111.2 . . ?
C3 C2 H2B 111.2 . . ?
H2A C2 H2B 109.1 . . ?
C4 C3 C2 104.8(5) . . ?
C4 C3 H3A 110.8 . . ?
C2 C3 H3A 110.8 . . ?
C4 C3 H3B 110.8 . . ?
C2 C3 H3B 110.8 . . ?
H3A C3 H3B 108.9 . . ?
O1 C4 C3 102.0(4) . . ?
O1 C4 H4A 111.4 . . ?
C3 C4 H4A 111.4 . . ?
O1 C4 H4B 111.4 . . ?
C3 C4 H4B 111.4 . . ?
H4A C4 H4B 109.2 . . ?
O2 C5 C6 104.0(5) . . ?
O2 C5 H5A 111.0 . . ?
C6 C5 H5A 111.0 . . ?
O2 C5 H5B 111.0 . . ?
C6 C5 H5B 111.0 . . ?
H5A C5 H5B 109.0 . . ?
C5 C6 C7 105.1(5) . . ?
C5 C6 H6A 110.7 . . ?
C7 C6 H6A 110.7 . . ?
C5 C6 H6B 110.7 . . ?
C7 C6 H6B 110.7 . . ?
H6A C6 H6B 108.8 . . ?
C6 C7 C8 103.6(5) . . ?
C6 C7 H7A 111.0 . . ?
C8 C7 H7A 111.0 . . ?
C6 C7 H7B 111.0 . . ?
C8 C7 H7B 111.0 . . ?
H7A C7 H7B 109.0 . . ?
O2 C8 C7 103.7(5) . . ?
O2 C8 H8A 111.0 . . ?
C7 C8 H8A 111.0 . . ?
O2 C8 H8B 111.0 . . ?
C7 C8 H8B 111.0 . . ?
H8A C8 H8B 109.0 . . ?
O3 C9 C10 102.9(5) . . ?
O3 C9 H9A 111.2 . . ?
C10 C9 H9A 111.2 . . ?
O3 C9 H9B 111.2 . . ?
C10 C9 H9B 111.2 . . ?
H9A C9 H9B 109.1 . . ?
C9 C10 C11 102.4(5) . . ?
C9 C10 H10A 111.3 . . ?
C11 C10 H10A 111.3 . . ?
C9 C10 H10B 111.3 . . ?
C11 C10 H10B 111.3 . . ?
H10A C10 H10B 109.2 . . ?
C12 C11 C10 105.5(5) . . ?
C12 C11 H11A 110.6 . . ?
C10 C11 H11A 110.6 . . ?
C12 C11 H11B 110.6 . . ?
C10 C11 H11B 110.6 . . ?
H11A C11 H11B 108.8 . . ?
C11 C12 O3 103.2(5) . . ?
C11 C12 H12A 111.1 . . ?
O3 C12 H12A 111.1 . . ?
C11 C12 H12B 111.1 . . ?
O3 C12 H12B 111.1 . . ?
H12A C12 H12B 109.1 . . ?
O4 C13 C14 100.3(5) . . ?
O4 C13 H13A 111.7 . . ?
C14 C13 H13A 111.7 . . ?
O4 C13 H13B 111.7 . . ?
C14 C13 H13B 111.7 . . ?
H13A C13 H13B 109.5 . . ?
C13 C14 C15 106.2(5) . . ?
C13 C14 H14A 110.5 . . ?
C15 C14 H14A 110.5 . . ?
C13 C14 H14B 110.5 . . ?
C15 C14 H14B 110.5 . . ?
H14A C14 H14B 108.7 . . ?
C16 C15 C14 104.6(6) . . ?
C16 C15 H15A 110.8 . . ?
C14 C15 H15A 110.8 . . ?
C16 C15 H15B 110.8 . . ?
C14 C15 H15B 110.8 . . ?
H15A C15 H15B 108.9 . . ?
O4 C16 C15 105.3(6) . . ?
O4 C16 H16A 110.7 . . ?
C15 C16 H16A 110.7 . . ?
O4 C16 H16B 110.7 . . ?
C15 C16 H16B 110.7 . . ?
H16A C16 H16B 108.8 . . ?
O5 C17 C18 106.6(5) . . ?
O5 C17 H17A 110.4 . . ?
C18 C17 H17A 110.4 . . ?
O5 C17 H17B 110.4 . . ?
C18 C17 H17B 110.4 . . ?
H17A C17 H17B 108.6 . . ?
C19 C18 C17 101.1(5) . . ?
C19 C18 H18A 111.5 . . ?
C17 C18 H18A 111.5 . . ?
C19 C18 H18B 111.5 . . ?
C17 C18 H18B 111.5 . . ?
H18A C18 H18B 109.4 . . ?
C18 C19 C20 105.5(5) . . ?
C18 C19 H19A 110.6 . . ?
C20 C19 H19A 110.6 . . ?
C18 C19 H19B 110.6 . . ?
C20 C19 H19B 110.6 . . ?
H19A C19 H19B 108.8 . . ?
O5 C20 C19 102.6(5) . . ?
O5 C20 H20A 111.3 . . ?
C19 C20 H20A 111.3 . . ?
O5 C20 H20B 111.3 . . ?
C19 C20 H20B 111.3 . . ?
H20A C20 H20B 109.2 . . ?
C22 C21 C26 115.3(6) . . ?
C22 C21 B3 127.2(6) . . ?
C26 C21 B3 117.2(5) . . ?
C21 C22 C23 124.4(7) . . ?
C21 C22 H22 117.8 . . ?
C23 C22 H22 117.8 . . ?
C24 C23 C22 118.7(7) . . ?
C24 C23 H23 120.6 . . ?
C22 C23 H23 120.6 . . ?
C23 C24 C25 118.3(6) . . ?
C23 C24 H24 120.8 . . ?
C25 C24 H24 120.8 . . ?
C26 C25 C24 121.4(6) . . ?
C26 C25 H25 119.3 . . ?
C24 C25 H25 119.3 . . ?
C25 C26 C21 121.8(6) . . ?
C25 C26 H26 119.1 . . ?
C21 C26 H26 119.1 . . ?
C28 C27 C32 112.7(6) . . ?
C28 C27 B3 121.7(5) . . ?
C32 C27 B3 125.4(5) . . ?
C27 C28 C29 121.2(6) . . ?
C27 C28 H28 119.4 . . ?
C29 C28 H28 119.4 . . ?
C30 C29 C28 123.3(5) . . ?
C30 C29 H29 118.3 . . ?
C28 C29 H29 118.3 . . ?
C31 C30 C29 116.3(6) . . ?
C31 C30 H30 121.8 . . ?
C29 C30 H30 121.8 . . ?
C30 C31 C32 120.6(7) . . ?
C30 C31 H31 119.7 . . ?
C32 C31 H31 119.7 . . ?
C31 C32 C27 125.7(7) . . ?
C31 C32 H32 117.1 . . ?
C27 C32 H32 117.1 . . ?
C38 C33 C34 112.9(6) . . ?
C38 C33 B3 120.2(6) . . ?
C34 C33 B3 126.3(6) . . ?
C35 C34 C33 124.9(7) . . ?
C35 C34 H34 117.6 . . ?
C33 C34 H34 117.6 . . ?
C36 C35 C34 120.2(7) . . ?
C36 C35 H35 119.9 . . ?
C34 C35 H35 119.9 . . ?
C37 C36 C35 116.6(6) . . ?
C37 C36 H36 121.7 . . ?
C35 C36 H36 121.7 . . ?
C36 C37 C38 122.5(7) . . ?
C36 C37 H37 118.8 . . ?
C38 C37 H37 118.8 . . ?
C33 C38 C37 122.6(7) . . ?
C33 C38 H38 118.7 . . ?
C37 C38 H38 118.7 . . ?
C40 C39 C44 114.5(6) . . ?
C40 C39 B3 126.9(6) . . ?
C44 C39 B3 118.6(6) . . ?
C39 C40 C41 123.9(7) . . ?
C39 C40 H40 118.1 . . ?
C41 C40 H40 118.1 . . ?
C42 C41 C40 118.7(7) . . ?
C42 C41 H41 120.6 . . ?
C40 C41 H41 120.6 . . ?
C41 C42 C43 120.2(7) . . ?
C41 C42 H42 119.9 . . ?
C43 C42 H42 119.9 . . ?
C44 C43 C42 119.5(8) . . ?
C44 C43 H43 120.2 . . ?
C42 C43 H43 120.2 . . ?
C43 C44 C39 123.1(7) . . ?
C43 C44 H44 118.4 . . ?
C39 C44 H44 118.4 . . ?

loop_
_geom_bond_atom_site_label_1
_geom_bond_atom_site_label_2
_geom_bond_distance
_geom_bond_site_symmetry_2
_geom_bond_publ_flag
Sm O1 2.416(3) . ?
Sm O3 2.432(4) . ?
Sm O4 2.439(4) . ?
Sm O5 2.448(5) . ?
Sm O2 2.464(5) . ?
Sm B1 2.688(5) . ?
Sm B2 2.728(6) . ?
Sm H1B 2.56(5) . ?
Sm H1C 2.45(5) . ?
Sm H1D 2.38(4) . ?
Sm H1E 2.51(4) . ?
Sm H1G 2.46(5) . ?
Sm H1H 2.46(5) . ?
B1 H1A 1.150(18) . ?
B1 H1B 1.143(18) . ?
B1 H1C 1.169(18) . ?
B1 H1D 1.146(17) . ?
B2 H1E 1.148(19) . ?
B2 H1F 1.184(18) . ?
B2 H1G 1.201(19) . ?
B2 H1H 1.199(18) . ?
B3 C39 1.588(8) . ?
B3 C27 1.657(9) . ?
B3 C33 1.663(8) . ?
B3 C21 1.676(9) . ?
O1 C4 1.456(7) . ?
O1 C1 1.490(6) . ?
O2 C8 1.486(7) . ?
O2 C5 1.492(6) . ?
O3 C9 1.472(7) . ?
O3 C12 1.491(7) . ?
O4 C16 1.455(8) . ?
O4 C13 1.466(7) . ?
O5 C20 1.472(6) . ?
O5 C17 1.494(7) . ?
C1 C2 1.481(7) . ?
C1 H1I 0.9900 . ?
C1 H1J 0.9900 . ?
C2 C3 1.528(7) . ?
C2 H2A 0.9900 . ?
C2 H2B 0.9900 . ?
C3 C4 1.505(7) . ?
C3 H3A 0.9900 . ?
C3 H3B 0.9900 . ?
C4 H4A 0.9900 . ?
C4 H4B 0.9900 . ?
C5 C6 1.495(9) . ?
C5 H5A 0.9900 . ?
C5 H5B 0.9900 . ?
C6 C7 1.507(8) . ?
C6 H6A 0.9900 . ?
C6 H6B 0.9900 . ?
C7 C8 1.515(8) . ?
C7 H7A 0.9900 . ?
C7 H7B 0.9900 . ?
C8 H8A 0.9900 . ?
C8 H8B 0.9900 . ?
C9 C10 1.504(8) . ?
C9 H9A 0.9900 . ?
C9 H9B 0.9900 . ?
C10 C11 1.530(9) . ?
C10 H10A 0.9900 . ?
C10 H10B 0.9900 . ?
C11 C12 1.466(9) . ?
C11 H11A 0.9900 . ?
C11 H11B 0.9900 . ?
C12 H12A 0.9900 . ?
C12 H12B 0.9900 . ?
C13 C14 1.498(8) . ?
C13 H13A 0.9900 . ?
C13 H13B 0.9900 . ?
C14 C15 1.504(9) . ?
C14 H14A 0.9900 . ?
C14 H14B 0.9900 . ?
C15 C16 1.501(9) . ?
C15 H15A 0.9900 . ?
C15 H15B 0.9900 . ?
C16 H16A 0.9900 . ?
C16 H16B 0.9900 . ?
C17 C18 1.498(8) . ?
C17 H17A 0.9900 . ?
C17 H17B 0.9900 . ?
C18 C19 1.492(9) . ?
C18 H18A 0.9900 . ?
C18 H18B 0.9900 . ?
C19 C20 1.511(9) . ?
C19 H19A 0.9900 . ?
C19 H19B 0.9900 . ?
C20 H20A 0.9900 . ?
C20 H20B 0.9900 . ?
C21 C22 1.377(9) . ?
C21 C26 1.419(8) . ?
C22 C23 1.426(9) . ?
C22 H22 0.9500 . ?
C23 C24 1.393(10) . ?
C23 H23 0.9500 . ?
C24 C25 1.404(9) . ?
C24 H24 0.9500 . ?
C25 C26 1.396(7) . ?
C25 H25 0.9500 . ?
C26 H26 0.9500 . ?
C27 C28 1.371(7) . ?
C27 C32 1.410(9) . ?
C28 C29 1.402(7) . ?
C28 H28 0.9500 . ?
C29 C30 1.400(8) . ?
C29 H29 0.9500 . ?
C30 C31 1.316(10) . ?
C30 H30 0.9500 . ?
C31 C32 1.390(10) . ?
C31 H31 0.9500 . ?
C32 H32 0.9500 . ?
C33 C38 1.365(9) . ?
C33 C34 1.408(9) . ?
C34 C35 1.369(9) . ?
C34 H34 0.9500 . ?
C35 C36 1.369(9) . ?
C35 H35 0.9500 . ?
C36 C37 1.365(9) . ?
C36 H36 0.9500 . ?
C37 C38 1.395(8) . ?
C37 H37 0.9500 . ?
C38 H38 0.9500 . ?
C39 C40 1.381(9) . ?
C39 C44 1.410(10) . ?
C40 C41 1.392(9) . ?
C40 H40 0.9500 . ?
C41 C42 1.368(9) . ?
C41 H41 0.9500 . ?
C42 C43 1.381(10) . ?
C42 H42 0.9500 . ?
C43 C44 1.368(9) . ?
C43 H43 0.9500 . ?
C44 H44 0.9500 . ?
